data_2242735
loop_
_publ_author_name
'Saber, Asmaa'
'Sebbar, Nada Kheira'
'H\"okelek, Tuncer'
'Hni, Brahim'
'Mague, Joel T.'
'Essassi, El Mokhtar'

_publ_section_title
;
 Crystal structure and Hirshfeld surface analysis of
 1-{[2-oxo-3-(prop-1-en-2-yl)-2,3-dihydro-1<i>H</i>-1,3-benzodiazol-1-yl]methyl}-3-(prop-1-en-2-yl)-2,3-dihydro-1<i>H</i>-1,3-benzodiazol-2-one
;
_journal_coeditor_code XU5947
_journal_issue 12
_journal_name_full 'Acta Crystallographica Section E'
_journal_page_first 1746
_journal_page_last 1750
_journal_paper_doi 10.1107/S2056989018015219
_journal_volume 74
_journal_year 2018
_chemical_formula_iupac 'C21 H20 N4 O2'
_chemical_formula_moiety 'C21 H20 N4 O2'
_chemical_formula_sum 'C21 H20 N4 O2'
_chemical_formula_weight 360.41
_chemical_name_systematic
1-{[2-Oxo-3-(prop-1-en-2-yl)-2,3-dihydro-1<i>H</i>-1,3-benzodiazol-1-yl)methyl}-3-(prop-1-en-2-yl)-2,3-dihydro-1<i>H</i>-1,3-benzodiazol-2-one
_space_group_crystal_system monoclinic
_space_group_IT_number 14
_space_group_name_Hall '-P 2ybc'
_space_group_name_H-M_alt 'P 1 21/c 1'
_symmetry_space_group_name_Hall '-P 2ybc'
_symmetry_space_group_name_H-M 'P 1 21/c 1'
_atom_sites_solution_hydrogens difmap
_atom_sites_solution_primary direct
_atom_sites_solution_secondary difmap
_audit_creation_method SHELXL-2018/1
_cell_angle_alpha 90
_cell_angle_beta 94.1340(10)
_cell_angle_gamma 90
_cell_formula_units_Z 4
_cell_length_a 11.5244(5)
_cell_length_b 8.6312(4)
_cell_length_c 17.9845(8)
_cell_measurement_reflns_used 9896
_cell_measurement_temperature 100(2)
_cell_measurement_theta_max 29.5732
_cell_measurement_theta_min 2.2708
_cell_volume 1784.25(14)
_computing_cell_refinement
;
<i>SAINT</i> (Bruker, 2016)
;
_computing_data_collection
;
<i>APEX3</i> (Bruker, 2016)
;
_computing_data_reduction
;
<i>SAINT</i> (Bruker, 2016)
;
_computing_molecular_graphics
;
<i>DIAMOND</i> (Brandenburg & Putz, 2012)
;
_computing_publication_material
;
<i>SHELXTL</i> (Sheldrick, 2008)
;
_computing_structure_refinement
;
<i>SHELXL2018</i> (Sheldrick, 2015<i>b</i>)
;
_computing_structure_solution
;
<i>SHELXT</i> (Sheldrick, 2015<i>a</i>)
;
_diffrn_ambient_temperature 100(2)
_diffrn_detector_area_resol_mean 8.3333
_diffrn_measured_fraction_theta_full 0.995
_diffrn_measured_fraction_theta_max 0.978
_diffrn_measurement_device_type 'Bruker SMART APEX CCD'
_diffrn_measurement_method '\f and \w scans'
_diffrn_radiation_monochromator graphite
_diffrn_radiation_type MoK\a
_diffrn_radiation_wavelength 0.71073
_diffrn_reflns_av_R_equivalents 0.0272
_diffrn_reflns_av_unetI/netI 0.0193
_diffrn_reflns_limit_h_max 15
_diffrn_reflns_limit_h_min -15
_diffrn_reflns_limit_k_max 11
_diffrn_reflns_limit_k_min -11
_diffrn_reflns_limit_l_max 25
_diffrn_reflns_limit_l_min -25
_diffrn_reflns_number 33699
_diffrn_reflns_theta_full 29.000
_diffrn_reflns_theta_max 29.666
_diffrn_reflns_theta_min 1.772
_diffrn_source 'fine-focus sealed tube'
_exptl_absorpt_coefficient_mu 0.089
_exptl_absorpt_correction_T_max 0.98
_exptl_absorpt_correction_T_min 0.89
_exptl_absorpt_correction_type multi-scan
_exptl_absorpt_process_details
;
(<i>SADABS</i>; Krause <i>et al.</i>, 2015)
;
_exptl_crystal_colour colourless
_exptl_crystal_density_diffrn 1.342
_exptl_crystal_density_method 'not measured'
_exptl_crystal_description block
_exptl_crystal_F_000 760
_exptl_crystal_size_max 0.397
_exptl_crystal_size_mid 0.391
_exptl_crystal_size_min 0.221
_refine_diff_density_max 0.465
_refine_diff_density_min -0.180
_refine_ls_extinction_method none
_refine_ls_goodness_of_fit_ref 1.086
_refine_ls_hydrogen_treatment refall
_refine_ls_matrix_type full
_refine_ls_number_parameters 324
_refine_ls_number_reflns 4912
_refine_ls_number_restraints 0
_refine_ls_restrained_S_all 1.086
_refine_ls_R_factor_all 0.0444
_refine_ls_R_factor_gt 0.0394
_refine_ls_shift/su_max 0.000
_refine_ls_shift/su_mean 0.000
_refine_ls_structure_factor_coef Fsqd
_refine_ls_weighting_details 'w=1/[\s^2^(Fo^2^)+(0.0731P)^2^+0.2480P] where P=(Fo^2^+2Fc^2^)/3'
_refine_ls_weighting_scheme calc
_refine_ls_wR_factor_gt 0.1092
_refine_ls_wR_factor_ref 0.1125
_reflns_number_gt 4269
_reflns_number_total 4912
_reflns_threshold_expression 'I > 2\s(I)'
_cod_data_source_file xu5947sup1.cif
_cod_data_source_block I
_cod_database_code 2242735
_shelx_space_group_comment
;
The symmetry employed for this shelxl refinement is uniquely defined
by the following loop, which should always be used as a source of
symmetry information in preference to the above space-group names.
They are only intended as comments.
;
_shelx_estimated_absorpt_t_min 0.965
_shelx_estimated_absorpt_t_max 0.981

loop_
_symmetry_equiv_pos_as_xyz
'x, y, z'
'-x, y+1/2, -z+1/2'
'-x, -y, -z'
'x, -y-1/2, z-1/2'

loop_
_atom_site_type_symbol
_atom_site_label
_atom_site_fract_x
_atom_site_fract_y
_atom_site_fract_z
_atom_site_U_iso_or_equiv
_atom_site_adp_type
_atom_site_calc_flag
_atom_site_occupancy
O O1 0.14989(6) 0.48310(8) 0.43717(4) 0.01960(15) Uani d 1
O O2 0.23203(6) 0.33229(8) 0.13640(4) 0.01728(15) Uani d 1
N N1 0.15509(6) 0.53341(9) 0.30979(4) 0.01421(16) Uani d 1
N N2 0.14171(6) 0.73261(9) 0.38646(4) 0.01478(16) Uani d 1
N N3 0.26416(6) 0.31586(9) 0.26564(4) 0.01347(16) Uani d 1
N N4 0.39789(6) 0.21797(9) 0.19636(4) 0.01465(16) Uani d 1
C C1 0.14167(7) 0.79263(10) 0.31433(5) 0.01364(17) Uani d 1
C C2 0.13453(8) 0.94353(11) 0.28808(5) 0.01628(18) Uani d 1
H H2 0.1277(11) 1.0298(15) 0.3234(7) 0.020(3) Uiso d 1
C C3 0.13427(8) 0.96453(11) 0.21101(5) 0.01748(18) Uani d 1
H H3 0.1274(10) 1.0686(15) 0.1888(7) 0.021(3) Uiso d 1
C C4 0.14246(8) 0.83917(11) 0.16280(5) 0.01769(18) Uani d 1
H H4 0.1443(11) 0.8573(15) 0.1091(7) 0.021(3) Uiso d 1
C C5 0.15041(8) 0.68681(11) 0.18947(5) 0.01611(18) Uani d 1
H H5 0.1568(11) 0.5978(16) 0.1588(7) 0.024(3) Uiso d 1
C C6 0.14948(7) 0.66652(10) 0.26575(5) 0.01342(17) Uani d 1
C C7 0.14860(7) 0.57243(10) 0.38459(5) 0.01462(17) Uani d 1
C C8 0.12521(8) 0.81967(11) 0.45309(5) 0.01582(18) Uani d 1
C C9 0.20574(8) 0.92203(12) 0.47637(5) 0.02068(19) Uani d 1
H H9A 0.2757(12) 0.9366(16) 0.4506(7) 0.027(3) Uiso d 1
H H9B 0.1940(12) 0.9911(16) 0.5186(7) 0.027(3) Uiso d 1
C C10 0.01276(8) 0.78748(12) 0.48653(5) 0.01963(19) Uani d 1
H H10A 0.0075(12) 0.6777(17) 0.5012(8) 0.029(3) Uiso d 1
H H10B -0.0541(12) 0.8114(16) 0.4499(8) 0.026(3) Uiso d 1
H H10C 0.0073(11) 0.8515(16) 0.5326(8) 0.027(3) Uiso d 1
C C11 0.15234(7) 0.37476(10) 0.28445(5) 0.01449(17) Uani d 1
H H11A 0.0994(10) 0.3665(14) 0.2396(7) 0.016(3) Uiso d 1
H H11B 0.1243(11) 0.3110(14) 0.3247(7) 0.018(3) Uiso d 1
C C12 0.35153(7) 0.25387(10) 0.31484(5) 0.01369(17) Uani d 1
C C13 0.36158(8) 0.24451(11) 0.39187(5) 0.01675(18) Uani d 1
H H13 0.3032(11) 0.2870(16) 0.4215(7) 0.022(3) Uiso d 1
C C14 0.46041(9) 0.16942(11) 0.42436(5) 0.01995(19) Uani d 1
H H14 0.4683(12) 0.1616(16) 0.4794(8) 0.027(3) Uiso d 1
C C15 0.54473(8) 0.10818(12) 0.38065(5) 0.0208(2) Uani d 1
H H15 0.6129(12) 0.0591(17) 0.4037(7) 0.031(3) Uiso d 1
C C16 0.53439(8) 0.11942(11) 0.30305(5) 0.01861(19) Uani d 1
H H16 0.5928(11) 0.0792(17) 0.2729(8) 0.028(3) Uiso d 1
C C17 0.43617(7) 0.19291(10) 0.27099(5) 0.01441(17) Uani d 1
C C18 0.29128(7) 0.29272(10) 0.19241(5) 0.01344(17) Uani d 1
C C19 0.45369(8) 0.16277(10) 0.13270(5) 0.01655(18) Uani d 1
C C20 0.38248(9) 0.05439(13) 0.08298(6) 0.0238(2) Uani d 1
H H20A 0.4249(13) 0.0262(18) 0.0389(8) 0.040(4) Uiso d 1
H H20B 0.3693(12) -0.0429(18) 0.1112(8) 0.034(4) Uiso d 1
H H20C 0.3068(13) 0.0959(18) 0.0661(8) 0.033(3) Uiso d 1
C C21 0.56303(9) 0.20343(13) 0.12450(6) 0.0232(2) Uani d 1
H H21A 0.6039(12) 0.2754(17) 0.1589(8) 0.028(3) Uiso d 1
H H21B 0.6045(12) 0.1602(16) 0.0827(8) 0.030(3) Uiso d 1

loop_
_atom_site_aniso_label
_atom_site_aniso_U_11
_atom_site_aniso_U_22
_atom_site_aniso_U_33
_atom_site_aniso_U_12
_atom_site_aniso_U_13
_atom_site_aniso_U_23
O1 0.0239(3) 0.0166(3) 0.0187(3) 0.0040(3) 0.0045(3) 0.0038(2)
O2 0.0170(3) 0.0173(3) 0.0171(3) 0.0021(2) -0.0019(2) 0.0004(2)
N1 0.0163(3) 0.0111(4) 0.0153(3) 0.0012(3) 0.0022(3) -0.0005(3)
N2 0.0180(3) 0.0121(4) 0.0143(3) 0.0011(3) 0.0021(3) -0.0008(3)
N3 0.0124(3) 0.0133(3) 0.0146(3) 0.0022(3) 0.0004(3) -0.0010(3)
N4 0.0134(3) 0.0157(4) 0.0149(3) 0.0026(3) 0.0016(3) -0.0004(3)
C1 0.0114(4) 0.0139(4) 0.0156(4) -0.0004(3) 0.0006(3) -0.0006(3)
C2 0.0157(4) 0.0132(4) 0.0198(4) -0.0015(3) 0.0004(3) -0.0014(3)
C3 0.0171(4) 0.0145(4) 0.0206(4) -0.0030(3) -0.0002(3) 0.0024(3)
C4 0.0173(4) 0.0187(5) 0.0169(4) -0.0025(3) 0.0001(3) 0.0022(3)
C5 0.0158(4) 0.0163(4) 0.0162(4) -0.0006(3) 0.0008(3) -0.0016(3)
C6 0.0111(4) 0.0116(4) 0.0175(4) 0.0000(3) 0.0007(3) -0.0003(3)
C7 0.0129(4) 0.0142(4) 0.0169(4) 0.0016(3) 0.0024(3) -0.0005(3)
C8 0.0178(4) 0.0159(4) 0.0138(4) 0.0052(3) 0.0008(3) -0.0013(3)
C9 0.0204(4) 0.0202(5) 0.0213(4) 0.0016(4) 0.0007(3) -0.0049(4)
C10 0.0173(4) 0.0237(5) 0.0181(4) 0.0029(3) 0.0031(3) -0.0017(4)
C11 0.0114(4) 0.0116(4) 0.0206(4) 0.0004(3) 0.0018(3) -0.0020(3)
C12 0.0134(4) 0.0107(4) 0.0168(4) 0.0002(3) -0.0003(3) 0.0000(3)
C13 0.0190(4) 0.0146(4) 0.0167(4) 0.0006(3) 0.0011(3) -0.0017(3)
C14 0.0237(5) 0.0180(4) 0.0175(4) 0.0007(3) -0.0030(3) 0.0004(3)
C15 0.0192(4) 0.0198(5) 0.0226(4) 0.0039(3) -0.0039(3) 0.0015(4)
C16 0.0153(4) 0.0186(4) 0.0218(4) 0.0035(3) 0.0010(3) 0.0002(3)
C17 0.0142(4) 0.0129(4) 0.0160(4) -0.0002(3) 0.0003(3) -0.0003(3)
C18 0.0133(4) 0.0108(4) 0.0162(4) -0.0008(3) 0.0012(3) -0.0011(3)
C19 0.0181(4) 0.0157(4) 0.0163(4) 0.0027(3) 0.0044(3) 0.0008(3)
C20 0.0235(5) 0.0256(5) 0.0231(4) -0.0021(4) 0.0070(4) -0.0083(4)
C21 0.0180(4) 0.0292(5) 0.0230(5) 0.0011(4) 0.0053(4) 0.0011(4)

loop_
_atom_type_symbol
_atom_type_description
_atom_type_scat_dispersion_real
_atom_type_scat_dispersion_imag
_atom_type_scat_source
C C 0.0033 0.0016 'International Tables Vol C Tables 4.2.6.8 and 6.1.1.4'
H H 0.0000 0.0000 'International Tables Vol C Tables 4.2.6.8 and 6.1.1.4'
N N 0.0061 0.0033 'International Tables Vol C Tables 4.2.6.8 and 6.1.1.4'
O O 0.0106 0.0060 'International Tables Vol C Tables 4.2.6.8 and 6.1.1.4'

loop_
_geom_angle_atom_site_label_1
_geom_angle_atom_site_label_2
_geom_angle_atom_site_label_3
_geom_angle
C7 N1 C6 110.21(7)
C7 N1 C11 122.19(7)
C6 N1 C11 127.12(7)
C7 N2 C1 110.10(7)
C7 N2 C8 123.56(7)
C1 N2 C8 126.06(8)
C18 N3 C12 110.11(7)
C18 N3 C11 122.45(7)
C12 N3 C11 126.81(7)
C18 N4 C17 109.78(7)
C18 N4 C19 124.12(7)
C17 N4 C19 125.86(7)
C2 C1 N2 131.38(8)
C2 C1 C6 121.47(8)
N2 C1 C6 107.15(8)
C1 C2 C3 117.10(8)
C1 C2 H2 119.7(7)
C3 C2 H2 123.2(7)
C4 C3 C2 121.38(8)
C4 C3 H3 117.6(7)
C2 C3 H3 121.0(7)
C3 C4 C5 121.44(8)
C3 C4 H4 119.7(8)
C5 C4 H4 118.8(8)
C6 C5 C4 116.95(8)
C6 C5 H5 118.6(8)
C4 C5 H5 124.4(8)
C5 C6 N1 131.61(8)
C5 C6 C1 121.65(8)
N1 C6 C1 106.75(7)
O1 C7 N2 127.56(8)
O1 C7 N1 126.66(8)
N2 C7 N1 105.77(7)
C9 C8 N2 118.63(8)
C9 C8 C10 127.17(8)
N2 C8 C10 114.13(8)
C8 C9 H9A 121.6(8)
C8 C9 H9B 121.1(8)
H9A C9 H9B 117.2(12)
C8 C10 H10A 110.9(8)
C8 C10 H10B 110.3(8)
H10A C10 H10B 108.4(11)
C8 C10 H10C 109.8(8)
H10A C10 H10C 107.5(11)
H10B C10 H10C 109.9(11)
N1 C11 N3 114.04(7)
N1 C11 H11A 109.1(7)
N3 C11 H11A 107.2(7)
N1 C11 H11B 107.4(7)
N3 C11 H11B 108.7(7)
H11A C11 H11B 110.4(10)
C13 C12 N3 131.31(8)
C13 C12 C17 122.02(8)
N3 C12 C17 106.66(7)
C12 C13 C14 116.83(8)
C12 C13 H13 121.4(8)
C14 C13 H13 121.7(8)
C15 C14 C13 121.19(9)
C15 C14 H14 121.3(8)
C13 C14 H14 117.5(8)
C16 C15 C14 121.58(9)
C16 C15 H15 118.0(8)
C14 C15 H15 120.4(8)
C17 C16 C15 117.13(8)
C17 C16 H16 121.1(8)
C15 C16 H16 121.8(8)
C16 C17 N4 131.39(8)
C16 C17 C12 121.25(8)
N4 C17 C12 107.33(7)
O2 C18 N4 127.76(8)
O2 C18 N3 126.13(8)
N4 C18 N3 106.11(7)
C21 C19 N4 119.01(9)
C21 C19 C20 125.66(9)
N4 C19 C20 115.23(8)
C19 C20 H20A 110.5(9)
C19 C20 H20B 108.6(8)
H20A C20 H20B 107.6(12)
C19 C20 H20C 113.4(9)
H20A C20 H20C 108.9(12)
H20B C20 H20C 107.6(12)
C19 C21 H21A 121.2(8)
C19 C21 H21B 119.9(8)
H21A C21 H21B 118.9(12)

loop_
_geom_bond_atom_site_label_1
_geom_bond_atom_site_label_2
_geom_bond_distance
O1 C7 1.2194(11)
O2 C18 1.2241(11)
N1 C7 1.3938(11)
N1 C6 1.3943(11)
N1 C11 1.4428(11)
N2 C7 1.3853(12)
N2 C1 1.3969(11)
N2 C8 1.4386(11)
N3 C18 1.3899(11)
N3 C12 1.3980(11)
N3 C11 1.4478(11)
N4 C18 1.3850(11)
N4 C17 1.3991(11)
N4 C19 1.4343(11)
C1 C2 1.3858(12)
C1 C6 1.4026(12)
C2 C3 1.3976(13)
C2 H2 0.986(12)
C3 C4 1.3940(13)
C3 H3 0.984(13)
C4 C5 1.4005(13)
C4 H4 0.980(13)
C5 C6 1.3839(12)
C5 H5 0.951(14)
C8 C9 1.3271(14)
C8 C10 1.4936(13)
C9 H9A 0.967(13)
C9 H9B 0.982(14)
C10 H10A 0.986(14)
C10 H10B 0.998(14)
C10 H10C 1.001(14)
C11 H11A 0.978(12)
C11 H11B 0.982(12)
C12 C13 1.3843(12)
C12 C17 1.4003(12)
C13 C14 1.4010(13)
C13 H13 0.961(13)
C14 C15 1.3970(14)
C14 H14 0.991(14)
C15 C16 1.3956(13)
C15 H15 0.960(14)
C16 C17 1.3863(12)
C16 H16 0.959(14)
C19 C21 1.3265(13)
C19 C20 1.4975(14)
C20 H20A 0.992(15)
C20 H20B 0.998(15)
C20 H20C 0.971(15)
C21 H21A 0.973(14)
C21 H21B 0.993(15)

loop_
_geom_contact_atom_site_label_1
_geom_contact_atom_site_label_2
_geom_contact_distance
_geom_contact_site_symmetry_2
_geom_contact_publ_flag
O1 C10 3.2233(12) . yes
O1 C13 3.3381(12) . yes
O1 C10 3.3499(12) 3_566 yes
O2 C20 3.1500(13) . yes
O2 C5 3.3598(12) . yes
O1 H11B 2.510(12) . yes
O1 H13 2.477(13) . yes
O1 H10A 2.595(14) 3_566 yes
O1 H20C 2.917(15) 4_566 yes
O1 H10A 2.667(14) . yes
O2 H3 2.772(13) 1_545 yes
O2 H5 2.493(14) . yes
O2 H11A 2.505(12) . yes
O2 H20C 2.581(15) . yes
O2 H10B 2.487(14) 2_545 yes
O2 H15 2.781(14) 2_655 yes
N1 C3 3.3814(12) 2_545 yes
N2 C21 3.4318(13) 2_655 yes
N3 H3 2.938(13) 1_545 yes
N3 H16 2.920(14) 2_655 yes
C1 C21 3.5839(13) 2_655 yes
C2 C11 3.5159(12) 2_555 yes
C2 C9 3.4314(13) . yes
C3 C18 3.3908(13) 1_565 yes
C3 C11 3.3994(12) 2_555 yes
C7 C21 3.5253(13) 2_655 yes
C16 C21 3.3315(14) . yes
C16 C18 3.4599(13) 2_645 yes
C1 H21A 2.941(14) 2_655 yes
C1 H9A 3.064(13) . yes
C1 H11A 2.946(12) 2_555 yes
C2 H11A 2.786(12) 2_555 yes
C3 H11A 3.017(12) 2_555 yes
C4 H20B 3.013(14) 1_565 yes
C5 H11A 2.980(12) . yes
C7 H13 3.084(13) . yes
C7 H21B 2.962(14) 2_655 yes
C7 H10A 2.891(14) . yes
C8 H2 2.956(13) . yes
C9 H2 2.981(13) . yes
C9 H15 2.898(13) 3_666 yes
C10 H9B 3.051(14) 3_576 yes
C11 H2 3.077(13) 1_545 yes
C11 H13 3.009(13) . yes
C11 H5 2.972(13) . yes
C13 H11B 2.965(12) . yes
C13 H9A 3.051(14) 1_545 yes
C14 H9A 2.989(14) 1_545 yes
C16 H21A 3.080(14) . yes
C17 H21A 2.979(14) . yes
C18 H16 2.858(14) 2_655 yes
C18 H5 3.093(14) . yes
C18 H20C 2.852(15) . yes
C18 H3 2.701(13) 1_545 yes
C19 H16 2.977(14) . yes
C21 H16 2.874(14) . yes
H2 H11B 2.428(18) 1_565 yes
H5 H11A 2.583(18) . yes
H9B H10C 2.495(19) . yes
H9B H10B 2.44(2) 3_576 yes
H9B H15 2.578(19) 3_666 yes
H10C H9B 2.495(19) . yes
H20A H21B 2.45(2) . yes
H20A H20A 2.34(2) 3_655 yes

loop_
_geom_hbond_atom_site_label_D
_geom_hbond_atom_site_label_H
_geom_hbond_atom_site_label_A
_geom_hbond_site_symmetry_A
_geom_hbond_distance_DH
_geom_hbond_distance_HA
_geom_hbond_distance_DA
_geom_hbond_angle_DHA
_geom_hbond_publ_flag
C5 H5 O2 . 0.951(14) 2.493(14) 3.3598(11) 151.4(10) yes
C10 H10A O1 3_566 0.986(14) 2.596(14) 3.3498(12) 133.3(11) yes
C10 H10B O2 2 0.998(14) 2.488(14) 3.4780(12) 171.4(11) yes
C13 H13 O1 . 0.961(13) 2.477(13) 3.3381(11) 149.1(11) yes

loop_
_geom_torsion_atom_site_label_1
_geom_torsion_atom_site_label_2
_geom_torsion_atom_site_label_3
_geom_torsion_atom_site_label_4
_geom_torsion
C7 N2 C1 C2 178.97(9)
C8 N2 C1 C2 4.89(14)
C7 N2 C1 C6 -0.36(9)
C8 N2 C1 C6 -174.44(8)
N2 C1 C2 C3 -178.63(8)
C6 C1 C2 C3 0.62(13)
C1 C2 C3 C4 -0.86(13)
C2 C3 C4 C5 0.49(14)
C3 C4 C5 C6 0.15(13)
C4 C5 C6 N1 179.51(9)
C4 C5 C6 C1 -0.39(13)
C7 N1 C6 C5 -178.70(9)
C11 N1 C6 C5 -6.53(15)
C7 N1 C6 C1 1.21(9)
C11 N1 C6 C1 173.38(8)
C2 C1 C6 C5 0.00(13)
N2 C1 C6 C5 179.41(8)
C2 C1 C6 N1 -179.92(8)
N2 C1 C6 N1 -0.51(9)
C1 N2 C7 O1 -179.53(8)
C8 N2 C7 O1 -5.27(14)
C1 N2 C7 N1 1.08(9)
C8 N2 C7 N1 175.34(7)
C6 N1 C7 O1 179.19(8)
C11 N1 C7 O1 6.57(13)
C6 N1 C7 N2 -1.42(9)
C11 N1 C7 N2 -174.04(7)
C7 N2 C8 C9 120.14(10)
C1 N2 C8 C9 -66.54(12)
C7 N2 C8 C10 -62.69(11)
C1 N2 C8 C10 110.64(10)
C7 N1 C11 N3 -105.28(9)
C6 N1 C11 N3 83.41(10)
C18 N3 C11 N1 -106.27(9)
C12 N3 C11 N1 83.78(10)
C18 N3 C12 C13 -177.76(9)
C11 N3 C12 C13 -6.78(15)
C18 N3 C12 C17 1.01(9)
C11 N3 C12 C17 171.99(8)
N3 C12 C13 C14 178.01(9)
C17 C12 C13 C14 -0.60(13)
C12 C13 C14 C15 0.41(14)
C13 C14 C15 C16 0.17(15)
C14 C15 C16 C17 -0.55(15)
C15 C16 C17 N4 -177.31(9)
C15 C16 C17 C12 0.36(14)
C18 N4 C17 C16 177.76(9)
C19 N4 C17 C16 3.22(16)
C18 N4 C17 C12 -0.16(10)
C19 N4 C17 C12 -174.69(8)
C13 C12 C17 C16 0.22(14)
N3 C12 C17 C16 -178.69(8)
C13 C12 C17 N4 178.40(8)
N3 C12 C17 N4 -0.51(9)
C17 N4 C18 O2 -179.70(9)
C19 N4 C18 O2 -5.05(15)
C17 N4 C18 N3 0.76(10)
C19 N4 C18 N3 175.42(8)
C12 N3 C18 O2 179.36(9)
C11 N3 C18 O2 7.92(14)
C12 N3 C18 N4 -1.10(9)
C11 N3 C18 N4 -172.54(7)
C18 N4 C19 C21 127.96(10)
C17 N4 C19 C21 -58.25(13)
C18 N4 C19 C20 -55.46(12)
C17 N4 C19 C20 118.33(10)

_cod_database_fobs_code 2242735
